data_2000529
loop_
_publ_author_name
'Ginderow, D.'
'Mornon, J.-P.'
'Erdelmeier, I.'
'Dansette, P.'
'Mansuy, D.'

_publ_section_title
;
 Structure du
 2,3-dihydro-3-(2-hydroxy\'ethylthio)benzo[<i>b</i>]thioph\`ene
 1-oxyde, C~10~H~12~O~2~S~2~
;
_journal_issue 10
_journal_name_full 'Acta Crystallographica Section C'
_journal_page_first 1808
_journal_page_last 1810
_journal_paper_doi 10.1107/S0108270192002002
_journal_volume 48
_journal_year 1992
_chemical_formula_sum 'C10 H12 O2 S2'
_chemical_formula_weight 228.33
_space_group_crystal_system monoclinic
_space_group_IT_number 14
_space_group_name_Hall '-P 2yab'
_space_group_name_H-M_alt 'P 1 21/a 1'
_cell_angle_alpha 90
_cell_angle_beta 92.13
_cell_angle_gamma 90
_cell_formula_units_Z 4
_cell_length_a 16.398(7)
_cell_length_b 8.128(3)
_cell_length_c 7.937(3)
_cell_volume 1057.1(7)
_diffrn_radiation_type Cu
_diffrn_radiation_wavelength 1.5418
_exptl_absorpt_coefficient_mu 4.27
_exptl_crystal_density_diffrn 1.434
_exptl_crystal_F_000 480
_cod_data_source_file pa0269.cif
_cod_data_source_block pa0269a
_cod_depositor_comments
;
 Updating space group information and adding the symmetry operation list.

 Antanas Vaitkus,
 2018-06-17
;
_cod_original_cell_volume 1057.14
_cod_original_sg_symbol_H-M 'P 21/a'
_cod_database_code 2000529

loop_
_space_group_symop_id
_space_group_symop_operation_xyz
1 x,y,z
2 -x+1/2,y+1/2,-z
3 -x,-y,-z
4 x+1/2,-y+1/2,z

loop_
_atom_site_label
_atom_site_fract_x
_atom_site_fract_y
_atom_site_fract_z
S(1) .16480(10) .5000(2) .3672(2)
S(2) .13450(10) .9973(2) .3412(2)
O(1) .2115(3) .5180(7) .2075(6)
O(2) .1444(3) .8793(6) -.1503(5)
C(2) .1786(3) .6913(8) .4827(7)
C(3) .1060(3) .8063(7) .4436(6)
C(3a) .0407(3) .7098(6) .3520(6)
C(4) -.0360(3) .7643(7) .3063(7)
C(5) -.0897(3) .6610(9) .2235(8)
C(6) -.0684(4) .5022(9) .1884(7)
C(7) .0069(4) .4452(7) .2324(7)
C(7a) .0612(3) .5511(6) .3132(6)
C(1') .1749(3) .9277(8) .1420(7)
C(2') .1125(4) .9268(9) .0041(7)
H(2a) .181(3) .644(7) .609(7)
H(2b) .238(4) .730(7) .446(7)
H(3) .081(3) .836(7) .545(7)
H(4) -.049(3) .858(8) .336(7)
H(5) -.143(4) .639(7) .212(7)
H(6) -.103(3) .455(7) .135(7)
H(7) .024(3) .362(8) .207(7)
H(1'a) .228(4) .998(8) .086(7)
H(1'b) .210(3) .826(8) .149(7)
H(2'a) .094(3) 1.040(8) -.011(7)
H(2'b) .055(3) .857(7) .042(7)
H(O2) .195(4) .921(7) -.170(7)

loop_
_geom_angle_atom_site_label_1
_geom_angle_atom_site_label_2
_geom_angle_atom_site_label_3
_geom_angle
O(1) S(1) C(7a) 106.4(2)
O(1) S(1) C(2) 106.4(3)
C(7a) S(1) C(2) 91.2(3)
C(3) S(2) C(1') 103.3(3)
C(3) C(2) S(1) 109.7(4)
C(3a) C(3) S(2) 114.9(3)
C(2) C(3) S(2) 113.5(4)
C(4) C(3a) C(7a) 118.4(5)
C(4) C(3a) C(3) 126.4(5)
S(1) O(1) H(O2) 125(2)
H(O2) O(2) C(2') 115(4)
H(2a) C(2) H(2b) 111(4)
H(2a) C2) C(3) 114(3)
H(2a) C(2) S(1) 100(3)
H(2b) C(2) C(3) 118(3)
H(2b) C(2) S(1) 102(3)
H(3) C(3) C(3a) 103(3)
H(3) C(3) C(2) 110(3)
H(3) C(3) S(2) 107(4)
H(4) C(4) C(5) 123(4)
H(4) C(4) C(3a) 117(4)
H(5) C(5) C(4) 118(4)
H(5) C(5) C(6) 120(4)
C(7a) C(3a) C(3) 115.2(4)
C(5) C(4) C(3a) 119.8(5)
C(4) C(5) C(6) 120.8(5)
(7) C(6) C(5) 120.5(6)
C(3a) C(7a) C(7) 122.2(5)
C(3a) C(7a) S(1) 113.8(4)
C(7) C(7a) S(1) 123.9(4)
C(2') C(1') S(2) 112.4(4)
O(2) C(2') C(1') 112.3(5)
H(6) C(6) C(7) 127(4)
H(6) C(6) C(5) 112(4)
H(7) C(7) C(6) 125(4)
H(7) C(7) C(7a) 116(4)
H(1'b) C(1') H(1'a) 89(5)
H(1'b) C(1') C(2') 115(3)
H(1'b) C(1') S(2) 116(3)
H(1'a) C(1') C(2') 104(3)
H(1'a) C(1') S(2) 119(3)
H(2'a) C(2') H(2'b) 104(5)
H(2'a) C(2') O(2) 106(3)
H(2'a) C(2') C(1') 107(3)
H(2'b) C(2') O(2) 115(3)
H(2'b) C(2') C(1') 111(3)

loop_
_geom_bond_atom_site_label_1
_geom_bond_atom_site_label_2
_geom_bond_distance
S(1) O(1) 1.512(5)
S(1) C(7a) 1.786(5)
S(1) C(2) 1.815(6)
S(2) C(3) 1.821(5)
S(2) C(1') 1.827(6)
O(2) C(2') 1.404(7)
C(2) C(3) 1.537(8)
C(3) C(3a) 1.494(7)
O(2) H(O2) 0.92(6)
C(2) H(2a) 1.07(6)
C(2) H(2b) 1.08(6)
C(3) H(3) 0.95(6)
C(4) H(4) 0.84(6)
C(5) H(5) 0.91(6)
C(3a) C(4) 1.370(7)
C(3a) C(7a) 1.371(7)
C(4) C(5) 1.367(8)
C(5) C(6) 1.369(10)
C(6) C(7) 1.352(9)
C(7) C(7a) 1.379(8)
C(1') C(2') 1.471(8)
C(6) H(6) 0.80(6)
C(7) H(7) 0.76(6)
C(1') H(1'b) 1.01(6)
C(1') H(1'a) 1.15(6)
C(2') H(2'a) 0.98(6)
C(2') H(2'b) 1.15(6)
